data_4101281
loop_
_publ_author_name
'Ishikawa, Hayato'
'Elliott, Gregory I'
'Velcicky, Juraj'
'Choi, Younggi'
'Boger, Dale L'

_publ_section_title
;
 Total synthesis of (-)- and ent-(+)-vindoline and related alkaloids.
;
_journal_issue 32
_journal_name_full 'Journal of the American Chemical Society'
_journal_page_first 10596
_journal_page_last 10612
_journal_paper_doi 10.1021/ja061256t
_journal_volume 128
_journal_year 2006
_chemical_formula_sum 'C30 H34 N2 O6'
_chemical_formula_weight 518.59
_chemical_name_systematic
; 
 ? 
;
_space_group_IT_number 14
_symmetry_cell_setting monoclinic
_symmetry_space_group_name_Hall '-P 2ybc'
_symmetry_space_group_name_H-M 'P 1 21/c 1'
_atom_sites_solution_hydrogens geom
_atom_sites_solution_primary direct
_atom_sites_solution_secondary difmap
_audit_creation_method SHELXL-97
_cell_angle_alpha 90.00
_cell_angle_beta 104.187(2)
_cell_angle_gamma 90.00
_cell_formula_units_Z 4
_cell_length_a 13.2501(15)
_cell_length_b 9.0998(10)
_cell_length_c 22.700(3)
_cell_measurement_reflns_used 3831
_cell_measurement_temperature 296(2)
_cell_measurement_theta_max 23.8
_cell_measurement_theta_min 2.4
_cell_volume 2653.5(5)
_computing_cell_refinement 'Bruker SMART'
_computing_data_collection 'Bruker SMART'
_computing_data_reduction 'Bruker SAINT+'
_computing_molecular_graphics 'Bruker SHELXTL'
_computing_publication_material 'Bruker SHELXTL'
_computing_structure_refinement 'SHELXL-97 (Sheldrick, 1997)'
_computing_structure_solution 'SHELXS-97 (Sheldrick, 1997)'
_diffrn_ambient_temperature 296(2)
_diffrn_measured_fraction_theta_full 0.982
_diffrn_measured_fraction_theta_max 0.982
_diffrn_measurement_device_type 'CCD area detector'
_diffrn_measurement_method 'phi and omega scans'
_diffrn_radiation_monochromator graphite
_diffrn_radiation_source 'normal-focus sealed tube'
_diffrn_radiation_type MoK\a
_diffrn_radiation_wavelength 0.71073
_diffrn_reflns_av_R_equivalents 0.0431
_diffrn_reflns_av_sigmaI/netI 0.0656
_diffrn_reflns_limit_h_max 17
_diffrn_reflns_limit_h_min -17
_diffrn_reflns_limit_k_max 11
_diffrn_reflns_limit_k_min -12
_diffrn_reflns_limit_l_max 27
_diffrn_reflns_limit_l_min -29
_diffrn_reflns_number 18079
_diffrn_reflns_theta_full 28.03
_diffrn_reflns_theta_max 28.03
_diffrn_reflns_theta_min 1.85
_diffrn_standards_decay_% 1
_exptl_absorpt_coefficient_mu 0.091
_exptl_absorpt_correction_T_max 0.9928
_exptl_absorpt_correction_T_min 0.9804
_exptl_absorpt_correction_type empirical
_exptl_absorpt_process_details 'SADABS (Sheldrick, 1999) '
_exptl_crystal_colour Colorless
_exptl_crystal_density_diffrn 1.298
_exptl_crystal_density_method 'not measured'
_exptl_crystal_description parallelepiped
_exptl_crystal_F_000 1104
_exptl_crystal_size_max 0.22
_exptl_crystal_size_mid 0.14
_exptl_crystal_size_min 0.08
_refine_diff_density_max 0.232
_refine_diff_density_min -0.201
_refine_diff_density_rms 0.035
_refine_ls_extinction_method none
_refine_ls_goodness_of_fit_ref 1.025
_refine_ls_hydrogen_treatment constr
_refine_ls_matrix_type full
_refine_ls_number_parameters 347
_refine_ls_number_reflns 6305
_refine_ls_number_restraints 0
_refine_ls_restrained_S_all 1.025
_refine_ls_R_factor_all 0.1062
_refine_ls_R_factor_gt 0.0525
_refine_ls_shift/su_max 0.052
_refine_ls_shift/su_mean 0.017
_refine_ls_structure_factor_coef Fsqd
_refine_ls_weighting_details 'calc w=1/[\s^2^(Fo^2^)+(0.0610P)^2^+0.0117P] where P=(Fo^2^+2Fc^2^)/3'
_refine_ls_weighting_scheme calc
_refine_ls_wR_factor_gt 0.1246
_refine_ls_wR_factor_ref 0.1464
_reflns_number_gt 3443
_reflns_number_total 6305
_reflns_threshold_expression >2sigma(I)
_cod_data_source_file ja061256trom20060221_080400.cif
_cod_data_source_block mmil
_cod_depositor_comments
;
The following automatic conversions were performed:
'_symmetry_cell_setting' value 'Monoclinic' changed to 'monoclinic'
according to '/home/saulius/struct/CIF-dictionaries/cif_core.dic'
dictionary named 'cif_core.dic' version 2.4.1 from
2010-06-29.

'_exptl_absorpt_correction_type' value 'Empirical' changed to
'empirical' according to
'/home/saulius/struct/CIF-dictionaries/cif_core.dic' dictionary named
'cif_core.dic' version 2.4.1 from 2010-06-29.

Automatic conversion script
Id: cif_fix_enum 1527 2010-12-29 10:47:43Z saulius 
;
_cod_original_sg_symbol_H-M P2(1)/c
_cod_database_code 4101281

loop_
_symmetry_equiv_pos_as_xyz
'x, y, z'
'-x, y+1/2, -z+1/2'
'-x, -y, -z'
'x, -y-1/2, z-1/2'

loop_
_atom_site_label
_atom_site_type_symbol
_atom_site_fract_x
_atom_site_fract_y
_atom_site_fract_z
_atom_site_U_iso_or_equiv
_atom_site_adp_type
_atom_site_occupancy
_atom_site_symmetry_multiplicity
_atom_site_calc_flag
_atom_site_refinement_flags
O1 O 0.46854(12) 0.80085(17) 0.60844(8) 0.0772(5) Uani 1 1 d .
O2 O 0.91118(9) 0.25281(13) 0.72187(6) 0.0469(3) Uani 1 1 d .
O3 O 1.03061(12) 0.29439(18) 0.83938(7) 0.0768(5) Uani 1 1 d .
O4 O 0.89474(11) 0.40130(17) 0.86452(6) 0.0638(4) Uani 1 1 d .
O5 O 0.80870(12) 0.05649(16) 0.53858(7) 0.0682(4) Uani 1 1 d .
O6 O 0.78329(10) 0.13821(13) 0.80536(6) 0.0496(3) Uani 1 1 d .
N1 N 0.83824(13) 0.21529(17) 0.61600(7) 0.0516(4) Uani 1 1 d .
N2 N 0.76665(13) 0.57729(16) 0.74207(7) 0.0490(4) Uani 1 1 d .
C1 C 0.66558(18) 0.5416(2) 0.58126(9) 0.0576(6) Uani 1 1 d .
H1A H 0.6840 0.4914 0.5498 0.069 Uiso 1 1 calc R
C2 C 0.57763(18) 0.6317(2) 0.56891(10) 0.0644(6) Uani 1 1 d .
H2A H 0.5371 0.6413 0.5294 0.077 Uiso 1 1 calc R
C3 C 0.55151(16) 0.7059(2) 0.61565(10) 0.0566(5) Uani 1 1 d .
C4 C 0.61003(16) 0.6927(2) 0.67543(10) 0.0513(5) Uani 1 1 d .
H4A H 0.5908 0.7421 0.7068 0.062 Uiso 1 1 calc R
C5 C 0.69721(15) 0.60457(19) 0.68676(8) 0.0445(5) Uani 1 1 d .
C6 C 0.72502(15) 0.52685(19) 0.63959(8) 0.0464(5) Uani 1 1 d .
C7 C 0.82314(15) 0.44279(19) 0.66477(8) 0.0443(5) Uani 1 1 d .
C8 C 0.85299(15) 0.48873(19) 0.73255(8) 0.0449(5) Uani 1 1 d .
H8A H 0.9178 0.5455 0.7419 0.054 Uiso 1 1 calc R
C9 C 0.86990(14) 0.33399(19) 0.76433(8) 0.0429(4) Uani 1 1 d .
C10 C 0.76584(14) 0.25507(19) 0.76202(8) 0.0425(5) Uani 1 1 d .
H10A H 0.7138 0.3242 0.7697 0.051 Uiso 1 1 calc R
C11 C 0.73443(14) 0.19769(19) 0.69547(8) 0.0423(4) Uani 1 1 d .
C12 C 0.81995(15) 0.27297(19) 0.67065(8) 0.0427(4) Uani 1 1 d .
C13 C 0.90589(17) 0.4571(2) 0.62756(10) 0.0583(6) Uani 1 1 d .
H13A H 0.8962 0.5476 0.6043 0.070 Uiso 1 1 calc R
H13B H 0.9755 0.4565 0.6541 0.070 Uiso 1 1 calc R
C14 C 0.88932(19) 0.3236(2) 0.58532(11) 0.0670(6) Uani 1 1 d .
H14A H 0.8455 0.3485 0.5457 0.080 Uiso 1 1 calc R
H14B H 0.9553 0.2864 0.5803 0.080 Uiso 1 1 calc R
C15 C 0.79948(16) 0.0871(2) 0.58931(10) 0.0512(5) Uani 1 1 d .
C16 C 0.74514(17) -0.0117(2) 0.62451(9) 0.0553(5) Uani 1 1 d .
H16A H 0.7720 -0.1106 0.6235 0.066 Uiso 1 1 calc R
H16B H 0.6717 -0.0140 0.6042 0.066 Uiso 1 1 calc R
C17 C 0.75630(15) 0.03206(19) 0.69065(9) 0.0494(5) Uani 1 1 d .
H17A H 0.8263 0.0099 0.7141 0.059 Uiso 1 1 calc R
H17B H 0.7078 -0.0243 0.7074 0.059 Uiso 1 1 calc R
C18 C 0.4075(2) 0.8291(3) 0.54886(14) 0.1057(10) Uani 1 1 d .
H18A H 0.3543 0.8993 0.5506 0.127 Uiso 1 1 calc R
H18B H 0.3758 0.7393 0.5312 0.127 Uiso 1 1 calc R
H18C H 0.4512 0.8676 0.5244 0.127 Uiso 1 1 calc R
C19 C 0.7853(2) 0.6845(3) 0.79069(10) 0.0775(7) Uani 1 1 d .
H19A H 0.7228 0.7394 0.7889 0.093 Uiso 1 1 calc R
H19B H 0.8397 0.7502 0.7864 0.093 Uiso 1 1 calc R
H19C H 0.8058 0.6349 0.8291 0.093 Uiso 1 1 calc R
C20 C 0.94331(17) 0.3375(2) 0.82634(9) 0.0507(5) Uani 1 1 d .
C21 C 0.9508(2) 0.4164(3) 0.92727(10) 0.0813(8) Uani 1 1 d .
H21A H 0.9027 0.4375 0.9516 0.098 Uiso 1 1 calc R
H21B H 1.0002 0.4951 0.9310 0.098 Uiso 1 1 calc R
H21C H 0.9869 0.3264 0.9409 0.098 Uiso 1 1 calc R
C22 C 0.71799(19) 0.1434(3) 0.84609(11) 0.0741(7) Uani 1 1 d .
H22A H 0.6456 0.1393 0.8236 0.089 Uiso 1 1 calc R
H22B H 0.7291 0.2347 0.8688 0.089 Uiso 1 1 calc R
C23 C 0.74222(16) 0.0154(2) 0.88906(9) 0.0521(5) Uani 1 1 d .
C24 C 0.66404(18) -0.0761(3) 0.89744(10) 0.0670(6) Uani 1 1 d .
H24A H 0.5958 -0.0605 0.8756 0.080 Uiso 1 1 calc R
C25 C 0.6870(3) -0.1908(3) 0.93820(13) 0.0803(8) Uani 1 1 d .
H25A H 0.6338 -0.2520 0.9437 0.096 Uiso 1 1 calc R
C26 C 0.7867(3) -0.2158(3) 0.97064(12) 0.0830(8) Uani 1 1 d .
H26A H 0.8018 -0.2939 0.9978 0.100 Uiso 1 1 calc R
C27 C 0.8640(2) -0.1239(3) 0.96263(11) 0.0768(7) Uani 1 1 d .
H27A H 0.9321 -0.1388 0.9850 0.092 Uiso 1 1 calc R
C28 C 0.84220(17) -0.0103(3) 0.92195(10) 0.0637(6) Uani 1 1 d .
H28A H 0.8958 0.0501 0.9165 0.076 Uiso 1 1 calc R
C29 C 0.62154(14) 0.2360(2) 0.66340(9) 0.0504(5) Uani 1 1 d .
H29A H 0.6099 0.3394 0.6697 0.060 Uiso 1 1 calc R
H29B H 0.6117 0.2205 0.6201 0.060 Uiso 1 1 calc R
C30 C 0.54032(16) 0.1462(3) 0.68533(12) 0.0716(7) Uani 1 1 d .
H30A H 0.4719 0.1812 0.6659 0.086 Uiso 1 1 calc R
H30B H 0.5518 0.1563 0.7286 0.086 Uiso 1 1 calc R
H30C H 0.5462 0.0445 0.6753 0.086 Uiso 1 1 calc R

loop_
_atom_site_aniso_label
_atom_site_aniso_U_11
_atom_site_aniso_U_22
_atom_site_aniso_U_33
_atom_site_aniso_U_23
_atom_site_aniso_U_13
_atom_site_aniso_U_12
O1 0.0655(10) 0.0722(11) 0.0870(12) 0.0195(9) 0.0052(9) 0.0113(8)
O2 0.0487(7) 0.0441(7) 0.0489(8) -0.0010(6) 0.0140(6) 0.0012(6)
O3 0.0582(10) 0.0820(11) 0.0786(12) -0.0004(9) -0.0054(9) 0.0145(9)
O4 0.0684(9) 0.0776(10) 0.0396(8) -0.0037(8) 0.0021(7) 0.0064(8)
O5 0.0956(12) 0.0613(10) 0.0498(9) -0.0130(8) 0.0215(8) 0.0066(8)
O6 0.0617(8) 0.0456(8) 0.0458(8) 0.0131(6) 0.0215(7) 0.0069(6)
N1 0.0700(11) 0.0446(9) 0.0468(10) -0.0042(8) 0.0268(9) -0.0070(8)
N2 0.0701(11) 0.0377(9) 0.0378(9) -0.0006(7) 0.0103(8) 0.0055(8)
C1 0.0826(15) 0.0474(12) 0.0405(12) 0.0034(10) 0.0108(11) -0.0052(11)
C2 0.0761(16) 0.0597(14) 0.0484(13) 0.0090(12) -0.0019(12) -0.0091(12)
C3 0.0593(13) 0.0437(12) 0.0633(15) 0.0122(11) 0.0083(11) -0.0049(10)
C4 0.0645(13) 0.0379(11) 0.0518(13) 0.0031(9) 0.0149(11) -0.0045(10)
C5 0.0594(12) 0.0313(10) 0.0410(11) 0.0064(8) 0.0089(10) -0.0045(9)
C6 0.0643(12) 0.0343(10) 0.0397(11) 0.0040(9) 0.0112(10) -0.0062(9)
C7 0.0575(12) 0.0386(10) 0.0376(10) 0.0026(8) 0.0132(9) -0.0047(9)
C8 0.0547(11) 0.0382(10) 0.0419(11) 0.0015(9) 0.0117(9) -0.0069(9)
C9 0.0486(11) 0.0389(10) 0.0407(11) 0.0006(9) 0.0102(9) 0.0006(8)
C10 0.0485(11) 0.0378(10) 0.0423(11) 0.0093(9) 0.0129(9) 0.0054(8)
C11 0.0509(11) 0.0353(10) 0.0404(11) 0.0046(8) 0.0109(9) -0.0008(8)
C12 0.0532(11) 0.0378(10) 0.0380(11) 0.0002(8) 0.0128(9) -0.0015(8)
C13 0.0731(14) 0.0520(12) 0.0556(13) 0.0015(11) 0.0270(11) -0.0091(11)
C14 0.0884(16) 0.0592(14) 0.0665(15) -0.0037(12) 0.0440(13) -0.0092(12)
C15 0.0612(13) 0.0419(11) 0.0502(13) -0.0045(10) 0.0131(10) 0.0083(9)
C16 0.0658(13) 0.0382(11) 0.0601(13) -0.0025(10) 0.0123(11) -0.0010(10)
C17 0.0569(12) 0.0387(10) 0.0534(13) 0.0040(9) 0.0150(10) -0.0015(9)
C18 0.091(2) 0.107(2) 0.099(2) 0.0315(19) -0.0137(18) 0.0218(17)
C19 0.116(2) 0.0601(14) 0.0478(14) -0.0111(12) 0.0040(14) 0.0224(14)
C20 0.0554(13) 0.0408(11) 0.0507(13) 0.0064(10) 0.0029(11) -0.0014(10)
C21 0.0987(19) 0.0919(19) 0.0408(13) -0.0051(13) -0.0067(13) -0.0042(15)
C22 0.0741(15) 0.0863(17) 0.0723(16) 0.0331(14) 0.0376(13) 0.0184(13)
C23 0.0611(13) 0.0558(12) 0.0433(11) 0.0086(10) 0.0201(10) 0.0047(10)
C24 0.0685(15) 0.0751(16) 0.0581(14) 0.0046(13) 0.0167(12) -0.0113(12)
C25 0.116(2) 0.0577(15) 0.0811(19) 0.0048(14) 0.0497(18) -0.0209(15)
C26 0.131(3) 0.0626(16) 0.0681(17) 0.0252(13) 0.0480(18) 0.0285(17)
C27 0.0832(17) 0.0916(19) 0.0600(15) 0.0252(14) 0.0260(14) 0.0289(15)
C28 0.0636(14) 0.0712(15) 0.0598(14) 0.0152(12) 0.0220(12) 0.0047(11)
C29 0.0529(12) 0.0459(11) 0.0499(12) 0.0038(10) 0.0080(10) -0.0006(9)
C30 0.0537(13) 0.0705(15) 0.0884(18) 0.0119(14) 0.0134(13) -0.0043(11)

loop_
_atom_type_symbol
_atom_type_description
_atom_type_scat_dispersion_real
_atom_type_scat_dispersion_imag
_atom_type_scat_source
C C 0.0033 0.0016 'International Tables Vol C Tables 4.2.6.8 and 6.1.1.4'
H H 0.0000 0.0000 'International Tables Vol C Tables 4.2.6.8 and 6.1.1.4'
N N 0.0061 0.0033 'International Tables Vol C Tables 4.2.6.8 and 6.1.1.4'
O O 0.0106 0.0060 'International Tables Vol C Tables 4.2.6.8 and 6.1.1.4'

loop_
_geom_angle_atom_site_label_1
_geom_angle_atom_site_label_2
_geom_angle_atom_site_label_3
_geom_angle
C3 O1 C18 118.6(2)
C9 O2 C12 95.32(12)
C20 O4 C21 118.00(18)
C22 O6 C10 113.84(14)
C15 N1 C12 125.49(16)
C15 N1 C14 122.34(16)
C12 N1 C14 111.35(15)
C5 N2 C19 121.44(16)
C5 N2 C8 109.62(15)
C19 N2 C8 119.45(17)
C6 C1 C2 120.3(2)
C3 C2 C1 119.4(2)
C2 C3 O1 124.2(2)
C2 C3 C4 121.7(2)
O1 C3 C4 114.1(2)
C5 C4 C3 118.23(19)
C4 C5 N2 127.88(18)
C4 C5 C6 120.99(18)
N2 C5 C6 111.12(16)
C1 C6 C5 119.38(19)
C1 C6 C7 131.20(18)
C5 C6 C7 109.38(16)
C6 C7 C13 114.50(15)
C6 C7 C8 103.17(15)
C13 C7 C8 118.53(16)
C6 C7 C12 120.16(15)
C13 C7 C12 99.73(15)
C8 C7 C12 100.89(14)
N2 C8 C7 106.12(15)
N2 C8 C9 117.10(14)
C7 C8 C9 100.77(14)
O2 C9 C20 112.14(15)
O2 C9 C10 102.91(14)
C20 C9 C10 114.17(15)
O2 C9 C8 100.89(13)
C20 C9 C8 113.42(15)
C10 C9 C8 112.03(14)
O6 C10 C9 109.29(14)
O6 C10 C11 112.24(14)
C9 C10 C11 102.32(14)
C29 C11 C12 116.32(15)
C29 C11 C17 111.47(15)
C12 C11 C17 103.89(14)
C29 C11 C10 112.47(15)
C12 C11 C10 99.20(14)
C17 C11 C10 112.73(15)
N1 C12 O2 111.19(15)
N1 C12 C11 116.88(15)
O2 C12 C11 101.01(13)
N1 C12 C7 106.16(14)
O2 C12 C7 99.09(14)
C11 C12 C7 120.72(15)
C14 C13 C7 105.28(16)
N1 C14 C13 104.39(16)
O5 C15 N1 120.22(19)
O5 C15 C16 122.60(19)
N1 C15 C16 117.17(17)
C15 C16 C17 115.13(16)
C16 C17 C11 110.51(15)
O3 C20 O4 125.3(2)
O3 C20 C9 126.4(2)
O4 C20 C9 108.28(17)
O6 C22 C23 109.35(17)
C28 C23 C24 118.7(2)
C28 C23 C22 120.7(2)
C24 C23 C22 120.7(2)
C23 C24 C25 120.1(2)
C26 C25 C24 120.9(2)
C25 C26 C27 119.0(2)
C26 C27 C28 120.6(2)
C27 C28 C23 120.8(2)
C30 C29 C11 113.97(16)

loop_
_geom_bond_atom_site_label_1
_geom_bond_atom_site_label_2
_geom_bond_distance
O1 C3 1.376(3)
O1 C18 1.419(3)
O2 C9 1.426(2)
O2 C12 1.469(2)
O3 C20 1.188(2)
O4 C20 1.333(2)
O4 C21 1.443(2)
O5 C15 1.220(2)
O6 C22 1.413(2)
O6 C10 1.429(2)
N1 C15 1.356(2)
N1 C12 1.421(2)
N1 C14 1.465(2)
N2 C5 1.385(2)
N2 C19 1.448(2)
N2 C8 1.458(2)
C1 C6 1.371(3)
C1 C2 1.396(3)
C2 C3 1.372(3)
C3 C4 1.393(3)
C4 C5 1.378(3)
C5 C6 1.406(3)
C6 C7 1.496(3)
C7 C13 1.545(3)
C7 C8 1.549(3)
C7 C12 1.553(2)
C8 C9 1.573(2)
C9 C20 1.502(3)
C9 C10 1.544(2)
C10 C11 1.555(3)
C11 C29 1.535(3)
C11 C12 1.544(2)
C11 C17 1.544(3)
C13 C14 1.530(3)
C15 C16 1.499(3)
C16 C17 1.525(3)
C22 C23 1.502(3)
C23 C28 1.372(3)
C23 C24 1.378(3)
C24 C25 1.378(3)
C25 C26 1.364(4)
C26 C27 1.369(4)
C27 C28 1.369(3)
C29 C30 1.529(3)

loop_
_geom_torsion_atom_site_label_1
_geom_torsion_atom_site_label_2
_geom_torsion_atom_site_label_3
_geom_torsion_atom_site_label_4
_geom_torsion
C6 C1 C2 C3 0.3(3)
C1 C2 C3 O1 177.96(18)
C1 C2 C3 C4 -0.6(3)
C18 O1 C3 C2 -2.4(3)
C18 O1 C3 C4 176.3(2)
C2 C3 C4 C5 1.3(3)
O1 C3 C4 C5 -177.44(17)
C3 C4 C5 N2 179.20(17)
C3 C4 C5 C6 -1.6(3)
C19 N2 C5 C4 -28.6(3)
C8 N2 C5 C4 -174.65(17)
C19 N2 C5 C6 152.18(19)
C8 N2 C5 C6 6.1(2)
C2 C1 C6 C5 -0.7(3)
C2 C1 C6 C7 -177.86(18)
C4 C5 C6 C1 1.4(3)
N2 C5 C6 C1 -179.32(16)
C4 C5 C6 C7 179.12(16)
N2 C5 C6 C7 -1.6(2)
C1 C6 C7 C13 44.0(3)
C5 C6 C7 C13 -133.43(17)
C1 C6 C7 C8 174.18(19)
C5 C6 C7 C8 -3.21(18)
C1 C6 C7 C12 -74.7(3)
C5 C6 C7 C12 107.91(18)
C5 N2 C8 C7 -7.90(19)
C19 N2 C8 C7 -154.73(17)
C5 N2 C8 C9 -119.40(16)
C19 N2 C8 C9 93.8(2)
C6 C7 C8 N2 6.57(17)
C13 C7 C8 N2 134.30(16)
C12 C7 C8 N2 -118.21(15)
C6 C7 C8 C9 129.09(14)
C13 C7 C8 C9 -103.17(18)
C12 C7 C8 C9 4.31(17)
C12 O2 C9 C20 179.02(14)
C12 O2 C9 C10 55.88(14)
C12 O2 C9 C8 -59.96(14)
N2 C8 C9 O2 148.52(15)
C7 C8 C9 O2 34.00(16)
N2 C8 C9 C20 -91.4(2)
C7 C8 C9 C20 154.10(16)
N2 C8 C9 C10 39.7(2)
C7 C8 C9 C10 -74.85(17)
C22 O6 C10 C9 126.49(18)
C22 O6 C10 C11 -120.72(19)
O2 C9 C10 O6 88.88(16)
C20 C9 C10 O6 -32.9(2)
C8 C9 C10 O6 -163.56(13)
O2 C9 C10 C11 -30.26(16)
C20 C9 C10 C11 -152.03(15)
C8 C9 C10 C11 77.30(17)
O6 C10 C11 C29 112.36(16)
C9 C10 C11 C29 -130.59(15)
O6 C10 C11 C12 -124.07(15)
C9 C10 C11 C12 -7.02(16)
O6 C10 C11 C17 -14.7(2)
C9 C10 C11 C17 102.34(16)
C15 N1 C12 O2 104.0(2)
C14 N1 C12 O2 -86.18(19)
C15 N1 C12 C11 -11.2(3)
C14 N1 C12 C11 158.60(17)
C15 N1 C12 C7 -149.17(18)
C14 N1 C12 C7 20.6(2)
C9 O2 C12 N1 174.18(14)
C9 O2 C12 C11 -61.12(14)
C9 O2 C12 C7 62.81(14)
C29 C11 C12 N1 -77.3(2)
C17 C11 C12 N1 45.6(2)
C10 C11 C12 N1 161.90(16)
C29 C11 C12 O2 161.95(15)
C17 C11 C12 O2 -75.16(16)
C10 C11 C12 O2 41.15(15)
C29 C11 C12 C7 54.3(2)
C17 C11 C12 C7 177.21(16)
C10 C11 C12 C7 -66.48(19)
C6 C7 C12 N1 92.32(19)
C13 C7 C12 N1 -33.58(19)
C8 C7 C12 N1 -155.34(15)
C6 C7 C12 O2 -152.38(15)
C13 C7 C12 O2 81.73(15)
C8 C7 C12 O2 -40.04(15)
C6 C7 C12 C11 -43.7(2)
C13 C7 C12 C11 -169.61(17)
C8 C7 C12 C11 68.6(2)
C6 C7 C13 C14 -95.2(2)
C8 C7 C13 C14 142.60(18)
C12 C7 C13 C14 34.5(2)
C15 N1 C14 C13 172.13(18)
C12 N1 C14 C13 2.0(2)
C7 C13 C14 N1 -23.8(2)
C12 N1 C15 O5 170.56(19)
C14 N1 C15 O5 1.9(3)
C12 N1 C15 C16 -8.9(3)
C14 N1 C15 C16 -177.57(19)
O5 C15 C16 C17 170.55(19)
N1 C15 C16 C17 -10.0(3)
C15 C16 C17 C11 47.4(2)
C29 C11 C17 C16 63.9(2)
C12 C11 C17 C16 -62.16(19)
C10 C11 C17 C16 -168.54(16)
C21 O4 C20 O3 -1.8(3)
C21 O4 C20 C9 179.85(17)
O2 C9 C20 O3 8.2(3)
C10 C9 C20 O3 124.8(2)
C8 C9 C20 O3 -105.3(2)
O2 C9 C20 O4 -173.45(15)
C10 C9 C20 O4 -56.9(2)
C8 C9 C20 O4 73.07(19)
C10 O6 C22 C23 179.53(17)
O6 C22 C23 C28 53.5(3)
O6 C22 C23 C24 -128.2(2)
C28 C23 C24 C25 0.0(3)
C22 C23 C24 C25 -178.3(2)
C23 C24 C25 C26 -0.1(4)
C24 C25 C26 C27 0.7(4)
C25 C26 C27 C28 -1.1(4)
C26 C27 C28 C23 1.1(4)
C24 C23 C28 C27 -0.5(3)
C22 C23 C28 C27 177.8(2)
C12 C11 C29 C30 173.79(17)
C17 C11 C29 C30 55.0(2)
C10 C11 C29 C30 -72.8(2)
